data_4088978
loop_
_publ_author_name
'Norris, Michael R.'
'Flowers, Sarah E.'
'Mathews, Ashley M.'
'Cossairt, Brandi M.'

_publ_section_title
;
 H2 Production Mediated by CO2 via Initial Reduction to Formate
;
_journal_issue 17
_journal_name_full Organometallics
_journal_page_first 2778
_journal_paper_doi 10.1021/acs.organomet.6b00595
_journal_volume 35
_journal_year 2016
_chemical_formula_moiety 'C34 H31 Cl N6 P Ru, Cl'
_chemical_formula_sum 'C34 H31 Cl2 N6 P Ru'
_chemical_formula_weight 726.59
_chemical_name_common mn2_020
_chemical_name_systematic
;
 mn2_020
;
_space_group_IT_number 14
_space_group_name_Hall '-P 2yn'
_space_group_name_H-M_alt 'P 1 21/n 1'
_symmetry_cell_setting monoclinic
_symmetry_Int_Tables_number 14
_symmetry_space_group_name_Hall '-P 2yn'
_symmetry_space_group_name_H-M 'P 1 21/n 1'
_atom_sites_solution_hydrogens geom
_atom_sites_solution_primary direct
_atom_sites_solution_secondary difmap
_audit_conform_dict_location ftp://ftp.iucr.org/pub/cif_core.dic
_audit_conform_dict_name cif_core.dic
_audit_conform_dict_version 2.4
_audit_creation_date 2015-07-23T14:27:20-00:00
_audit_creation_method 'WinGX routine CIF_UPDATE'
_cell_angle_alpha 90
_cell_angle_beta 110.045(3)
_cell_angle_gamma 90
_cell_formula_units_Z 8
_cell_length_a 25.6189(16)
_cell_length_b 11.1698(6)
_cell_length_c 26.1500(16)
_cell_measurement_reflns_used 526
_cell_measurement_temperature 100(2)
_cell_measurement_theta_max 20
_cell_measurement_theta_min 3
_cell_volume 7029.7(7)
_computing_cell_refinement 'SAINT (Bruker, 2007)'
_computing_data_collection 'APEX2 (Bruker, 2007)'
_computing_data_reduction 'SAINT (Bruker, 2007)'
_computing_molecular_graphics 'ORTEP-3 for Windows (Farrugia, 1997)'
_computing_publication_material 'SHELXL-97 (Sheldrick, 1997)'
_computing_structure_refinement 'SHELXL-97 (Sheldrick, 2008)'
_computing_structure_solution 'SHELXS97 (Sheldrick, 1997)'
_diffrn_ambient_temperature 100(2)
_diffrn_measured_fraction_theta_full 0.961
_diffrn_measured_fraction_theta_max 0.915
_diffrn_measurement_device_type 'Bruker APEXII CCD area-detector'
_diffrn_measurement_method '\f and \w scans'
_diffrn_radiation_monochromator graphite
_diffrn_radiation_type MoK\a
_diffrn_radiation_wavelength 0.71073
_diffrn_reflns_av_R_equivalents 0.0732
_diffrn_reflns_av_unetI/netI 0.0928
_diffrn_reflns_limit_h_max 30
_diffrn_reflns_limit_h_min -29
_diffrn_reflns_limit_k_max 13
_diffrn_reflns_limit_k_min -13
_diffrn_reflns_limit_l_max 32
_diffrn_reflns_limit_l_min -29
_diffrn_reflns_number 55294
_diffrn_reflns_theta_full 25
_diffrn_reflns_theta_max 25.86
_diffrn_reflns_theta_min 1.69
_diffrn_source 'fine-focus sealed tube'
_exptl_absorpt_coefficient_mu 0.675
_exptl_absorpt_correction_T_max 0.9933
_exptl_absorpt_correction_T_min 0.7161
_exptl_absorpt_correction_type multi-scan
_exptl_absorpt_process_details '(SADABS; Bruker, 2007)'
_exptl_crystal_colour orange
_exptl_crystal_density_diffrn 1.373
_exptl_crystal_density_method 'not measured'
_exptl_crystal_description prism
_exptl_crystal_F_000 2960
_exptl_crystal_size_max 0.53
_exptl_crystal_size_mid 0.06
_exptl_crystal_size_min 0.01
_platon_squeeze_details
;
;
_refine_diff_density_max 1.22
_refine_diff_density_min -1.56
_refine_diff_density_rms 0.122
_refine_ls_extinction_method none
_refine_ls_goodness_of_fit_ref 1.037
_refine_ls_hydrogen_treatment constr
_refine_ls_matrix_type full
_refine_ls_number_parameters 793
_refine_ls_number_reflns 12455
_refine_ls_number_restraints 42
_refine_ls_restrained_S_all 1.038
_refine_ls_R_factor_all 0.104
_refine_ls_R_factor_gt 0.0658
_refine_ls_shift/su_max 0.001
_refine_ls_shift/su_mean 0
_refine_ls_structure_factor_coef Fsqd
_refine_ls_weighting_details 'calc w=1/[\s^2^(Fo^2^)+(0.0625P)^2^+14.9186P] where P=(Fo^2^+2Fc^2^)/3'
_refine_ls_weighting_scheme calc
_refine_ls_wR_factor_gt 0.1329
_refine_ls_wR_factor_ref 0.1439
_reflns_number_gt 8644
_reflns_number_total 12455
_reflns_threshold_expression >2\s(I)
_cod_data_source_file om6b00595_si_002.cif
_cod_data_source_block mn2_020b_0m
_cod_depositor_comments
;

2020-05-08
Z value and formula fixed to values more according to usual
chemical conventions.                 miguel
;
_cod_original_formula_sum 'C68 H62 Cl4 N12 P2 Ru2'
_cod_original_formula_weight 1453.18
_cod_original_formula_units_Z 4
_cod_original_sg_symbol_H-M 'P 21/n'
_cod_database_code 4088978

loop_
_symmetry_equiv_pos_as_xyz
'x, y, z'
'-x+1/2, y+1/2, -z+1/2'
'-x, -y, -z'
'x-1/2, -y-1/2, z-1/2'

loop_
_atom_site_label
_atom_site_type_symbol
_atom_site_fract_x
_atom_site_fract_y
_atom_site_fract_z
_atom_site_U_iso_or_equiv
_atom_site_adp_type
_atom_site_occupancy
_atom_site_symmetry_multiplicity
_atom_site_calc_flag
_atom_site_refinement_flags
C1 C 0.2480(2) -0.0058(5) 0.1891(2) 0.0194(14) Uani 1 1 d .
H1 H 0.2745 -0.0672 0.1918 0.023 Uiso 1 1 calc R
C2 C 0.1957(2) -0.0380(5) 0.1885(2) 0.0213(14) Uani 1 1 d .
H2 H 0.1872 -0.1195 0.1925 0.026 Uiso 1 1 calc R
C3 C 0.1560(2) 0.0494(6) 0.1823(3) 0.0250(15) Uani 1 1 d .
H3A H 0.1191 0.0294 0.1799 0.03 Uiso 1 1 calc R
C4 C 0.1715(2) 0.1675(6) 0.1795(3) 0.0250(15) Uani 1 1 d .
H4 H 0.1455 0.23 0.1765 0.03 Uiso 1 1 calc R
C5 C 0.2248(2) 0.1945(5) 0.1813(2) 0.0149(13) Uani 1 1 d .
C6 C 0.2441(2) 0.3182(5) 0.1793(2) 0.0185(14) Uani 1 1 d .
C7 C 0.3186(3) 0.4379(5) 0.1808(2) 0.0193(14) Uani 1 1 d .
H7 H 0.3561 0.4447 0.1824 0.023 Uiso 1 1 calc R
C8 C 0.2882(3) 0.5413(5) 0.1784(3) 0.0238(15) Uani 1 1 d .
H8 H 0.3045 0.6179 0.1792 0.029 Uiso 1 1 calc R
C9 C 0.2333(3) 0.5303(5) 0.1750(3) 0.0238(15) Uani 1 1 d .
H9 H 0.211 0.5995 0.1723 0.029 Uiso 1 1 calc R
C10 C 0.2113(2) 0.4181(5) 0.1754(2) 0.0208(14) Uani 1 1 d .
H10A H 0.1736 0.4096 0.173 0.025 Uiso 1 1 calc R
C11 C 0.2352(2) 0.2026(5) 0.0585(2) 0.0145(13) Uani 1 1 d U
C12 C 0.2195(3) 0.3204(5) 0.0430(3) 0.0242(15) Uani 1 1 d .
H12A H 0.2473 0.3785 0.0453 0.029 Uiso 1 1 calc R
C13 C 0.1641(3) 0.3541(6) 0.0244(3) 0.0406(19) Uani 1 1 d .
H13 H 0.1541 0.435 0.0147 0.049 Uiso 1 1 calc R
C14 C 0.1233(3) 0.2692(7) 0.0201(3) 0.0369(18) Uani 1 1 d U
H14 H 0.0852 0.2913 0.0068 0.044 Uiso 1 1 calc R
C15 C 0.1385(3) 0.1513(6) 0.0353(3) 0.0289(16) Uani 1 1 d .
H15 H 0.1108 0.0926 0.0326 0.035 Uiso 1 1 calc R
C16 C 0.1937(2) 0.1202(6) 0.0544(2) 0.0221(14) Uani 1 1 d .
H16 H 0.2037 0.0397 0.0651 0.027 Uiso 1 1 calc R
C17 C 0.3442(3) 0.2661(6) 0.0607(3) 0.0302(16) Uani 1 1 d .
H17A H 0.33 0.2552 0.0207 0.036 Uiso 1 1 calc R
H17B H 0.3356 0.3491 0.0684 0.036 Uiso 1 1 calc R
C18 C 0.4059(3) 0.2497(7) 0.0811(3) 0.0349(18) Uani 1 1 d .
H18A H 0.4145 0.1672 0.0727 0.042 Uiso 1 1 calc R
H18B H 0.4224 0.3055 0.0614 0.042 Uiso 1 1 calc R
C19 C 0.4833(2) 0.3269(5) 0.1605(3) 0.0249(15) Uani 1 1 d .
C20 C 0.4941(2) 0.3389(5) 0.2156(3) 0.0237(15) Uani 1 1 d .
C21 C 0.4110(2) 0.2416(5) 0.1795(2) 0.0155(13) Uani 1 1 d .
C22 C 0.5417(3) 0.3975(5) 0.2499(3) 0.0294(16) Uani 1 1 d .
H22 H 0.5495 0.4053 0.288 0.035 Uiso 1 1 calc R
C23 C 0.5763(3) 0.4428(6) 0.2243(3) 0.0365(19) Uani 1 1 d .
H23 H 0.6088 0.4846 0.2455 0.044 Uiso 1 1 calc R
C24 C 0.5658(3) 0.4303(6) 0.1692(3) 0.0390(19) Uani 1 1 d .
H24 H 0.5916 0.4629 0.154 0.047 Uiso 1 1 calc R
C25 C 0.5192(3) 0.3720(6) 0.1351(3) 0.0341(18) Uani 1 1 d .
H25 H 0.512 0.3633 0.0972 0.041 Uiso 1 1 calc R
C26 C 0.3130(3) 0.0190(5) 0.0610(3) 0.0232(15) Uani 1 1 d .
H26A H 0.2813 -0.0314 0.0612 0.028 Uiso 1 1 calc R
H26B H 0.3098 0.0317 0.0226 0.028 Uiso 1 1 calc R
C27 C 0.3668(3) -0.0481(6) 0.0900(2) 0.0266(15) Uani 1 1 d .
H27A H 0.3668 -0.1234 0.07 0.032 Uiso 1 1 calc R
H27B H 0.3984 0.001 0.0886 0.032 Uiso 1 1 calc R
C28 C 0.3977(2) -0.1879(5) 0.1696(3) 0.0187(14) Uani 1 1 d U
C29 C 0.4080(2) -0.1800(5) 0.2248(2) 0.0177(13) Uani 1 1 d .
C30 C 0.3725(2) -0.0006(5) 0.1862(2) 0.0161(13) Uani 1 1 d .
C31 C 0.4301(2) -0.2741(5) 0.2599(3) 0.0201(14) Uani 1 1 d .
H31 H 0.4372 -0.2685 0.2979 0.024 Uiso 1 1 calc R
C32 C 0.4414(2) -0.3765(5) 0.2360(3) 0.0210(14) Uani 1 1 d .
H32 H 0.4563 -0.4439 0.2584 0.025 Uiso 1 1 calc R
C33 C 0.4318(2) -0.3845(5) 0.1817(3) 0.0256(16) Uani 1 1 d .
H33 H 0.4409 -0.4566 0.1674 0.031 Uiso 1 1 calc R
C34 C 0.4090(2) -0.2900(5) 0.1462(3) 0.0264(15) Uani 1 1 d .
H34 H 0.4016 -0.296 0.1082 0.032 Uiso 1 1 calc R
C35 C 0.6842(2) 0.8457(5) 0.2483(2) 0.0182(13) Uani 1 1 d .
C36 C 0.6781(2) 0.9695(5) 0.2275(3) 0.0183(14) Uani 1 1 d .
C37 C 0.6718(2) 0.9981(6) 0.1748(3) 0.0249(15) Uani 1 1 d .
H37 H 0.6713 0.9368 0.1494 0.03 Uiso 1 1 calc R
C38 C 0.6662(3) 1.1165(6) 0.1587(3) 0.0303(16) Uani 1 1 d .
H38 H 0.6612 1.1373 0.1221 0.036 Uiso 1 1 calc R
C39 C 0.6678(2) 1.2035(6) 0.1960(3) 0.0246(15) Uani 1 1 d .
H39 H 0.6655 1.2858 0.1863 0.03 Uiso 1 1 calc R
C40 C 0.6729(2) 1.1691(6) 0.2479(3) 0.0240(15) Uani 1 1 d .
H40 H 0.6729 1.2296 0.2734 0.029 Uiso 1 1 calc R
C41 C 0.6884(2) 0.7470(5) 0.2172(3) 0.0193(14) Uani 1 1 d .
H41 H 0.6875 0.7573 0.1808 0.023 Uiso 1 1 calc R
C42 C 0.6940(2) 0.6343(5) 0.2401(3) 0.0215(15) Uani 1 1 d .
H42 H 0.6966 0.566 0.2195 0.026 Uiso 1 1 calc R
C43 C 0.6957(2) 0.6216(5) 0.2931(3) 0.0213(14) Uani 1 1 d .
H43 H 0.6997 0.5448 0.3095 0.026 Uiso 1 1 calc R
C44 C 0.6914(2) 0.7226(5) 0.3218(2) 0.0158(13) Uani 1 1 d .
H44 H 0.6926 0.7138 0.3584 0.019 Uiso 1 1 calc R
C45 C 0.5625(3) 0.8538(5) 0.3422(3) 0.0276(16) Uani 1 1 d .
H45A H 0.5214 0.8507 0.3271 0.033 Uiso 1 1 calc R
H45B H 0.5768 0.7775 0.3328 0.033 Uiso 1 1 calc R
C46 C 0.5805(2) 0.8641(6) 0.4031(3) 0.0264(15) Uani 1 1 d .
H46A H 0.5642 0.9379 0.4123 0.032 Uiso 1 1 calc R
H46B H 0.5653 0.7953 0.4172 0.032 Uiso 1 1 calc R
C47 C 0.6804(2) 0.9156(4) 0.4124(2) 0.0144(13) Uani 1 1 d U
C48 C 0.7212(2) 0.8445(5) 0.4983(2) 0.0186(14) Uani 1 1 d .
C49 C 0.7574(3) 0.8075(6) 0.5484(3) 0.0308(16) Uani 1 1 d .
H49 H 0.7962 0.8223 0.5594 0.037 Uiso 1 1 calc R
C50 C 0.7343(3) 0.7480(5) 0.5816(3) 0.0284(16) Uani 1 1 d U
H50 H 0.7582 0.7194 0.6158 0.034 Uiso 1 1 calc R
C51 C 0.6776(3) 0.7281(5) 0.5672(3) 0.0297(16) Uani 1 1 d .
H51 H 0.6634 0.6879 0.5917 0.036 Uiso 1 1 calc R
C52 C 0.6416(3) 0.7670(5) 0.5170(3) 0.0232(15) Uani 1 1 d .
H52 H 0.6026 0.7551 0.5064 0.028 Uiso 1 1 calc R
C53 C 0.6650(2) 0.8234(5) 0.4834(2) 0.0177(13) Uani 1 1 d .
C54 C 0.5491(2) 1.1064(5) 0.3211(3) 0.0242(15) Uani 1 1 d .
H54A H 0.5434 1.1625 0.2903 0.029 Uiso 1 1 calc R
H54B H 0.512 1.0809 0.3208 0.029 Uiso 1 1 calc R
C55 C 0.5787(3) 1.1729(5) 0.3743(3) 0.0248(15) Uani 1 1 d .
H55A H 0.5549 1.2399 0.3778 0.03 Uiso 1 1 calc R
H55B H 0.5836 1.1176 0.4051 0.03 Uiso 1 1 calc R
C56 C 0.6750(2) 1.1547(5) 0.3719(2) 0.0198(14) Uani 1 1 d .
C57 C 0.7056(3) 1.3431(5) 0.4024(3) 0.0245(15) Uani 1 1 d .
C58 C 0.6496(3) 1.3348(5) 0.3964(2) 0.0230(14) Uani 1 1 d U
C59 C 0.6207(3) 1.4310(6) 0.4068(3) 0.0314(17) Uani 1 1 d .
H59 H 0.5823 1.4266 0.4019 0.038 Uiso 1 1 calc R
C60 C 0.6521(3) 1.5358(6) 0.4251(3) 0.039(2) Uani 1 1 d .
H60 H 0.6341 1.6045 0.4327 0.047 Uiso 1 1 calc R
C61 C 0.7074(3) 1.5421(5) 0.4323(3) 0.0319(17) Uani 1 1 d .
H61 H 0.7268 1.6144 0.4457 0.038 Uiso 1 1 calc R
C62 C 0.7364(3) 1.4470(5) 0.4207(3) 0.0287(16) Uani 1 1 d .
H62 H 0.7747 1.4524 0.4249 0.034 Uiso 1 1 calc R
C63 C 0.5557(2) 0.9452(5) 0.2375(2) 0.0171(13) Uani 1 1 d .
C64 C 0.5516(2) 0.8280(5) 0.2185(3) 0.0223(14) Uani 1 1 d .
H64 H 0.5597 0.7634 0.2437 0.027 Uiso 1 1 calc R
C65 C 0.5360(2) 0.8046(6) 0.1634(3) 0.0281(16) Uani 1 1 d .
H65 H 0.5343 0.7245 0.1507 0.034 Uiso 1 1 calc R
C66 C 0.5228(3) 0.8986(6) 0.1266(3) 0.0296(16) Uani 1 1 d U
H66 H 0.5117 0.8827 0.0887 0.036 Uiso 1 1 calc R
C67 C 0.5256(2) 1.0148(6) 0.1448(3) 0.0297(16) Uani 1 1 d .
H67 H 0.5161 1.0791 0.1195 0.036 Uiso 1 1 calc R
C68 C 0.5425(2) 1.0376(6) 0.2002(3) 0.0217(14) Uani 1 1 d .
H68 H 0.545 1.1179 0.2127 0.026 Uiso 1 1 calc R
N1 N 0.29727(18) 0.3289(4) 0.18085(19) 0.0157(11) Uani 1 1 d .
N2 N 0.26301(19) 0.1080(4) 0.18583(19) 0.0141(11) Uani 1 1 d .
N3 N 0.44937(18) 0.2863(4) 0.2257(2) 0.0179(11) Uani 1 1 d .
H3 H 0.4462 0.2824 0.2582 0.021 Uiso 1 1 calc R
N4 N 0.43170(19) 0.2704(4) 0.1395(2) 0.0196(12) Uani 1 1 d .
N5 N 0.39220(18) -0.0628(4) 0.2333(2) 0.0147(11) Uani 1 1 d .
H5 H 0.3949 -0.0337 0.2654 0.018 Uiso 1 1 calc R
N6 N 0.37541(19) -0.0771(4) 0.14683(19) 0.0156(11) Uani 1 1 d .
N7 N 0.68554(19) 0.8330(4) 0.2999(2) 0.0176(11) Uani 1 1 d .
N8 N 0.67781(19) 1.0539(4) 0.2645(2) 0.0176(11) Uani 1 1 d .
N9 N 0.64085(18) 0.8675(4) 0.43072(19) 0.0146(11) Uani 1 1 d .
N10 N 0.7286(2) 0.9014(4) 0.45445(19) 0.0176(11) Uani 1 1 d .
H10 H 0.7611 0.9257 0.4539 0.021 Uiso 1 1 calc R
N11 N 0.6328(2) 1.2201(4) 0.3777(2) 0.0200(12) Uani 1 1 d .
N12 N 0.7197(2) 1.2314(4) 0.3874(2) 0.0212(12) Uani 1 1 d .
H12 H 0.7531 1.2121 0.3878 0.025 Uiso 1 1 calc R
P1 P 0.30816(6) 0.16219(13) 0.09114(6) 0.0152(3) Uani 1 1 d .
P2 P 0.58629(6) 0.97599(12) 0.31027(6) 0.0146(3) Uani 1 1 d .
Cl1 Cl 0.37373(6) 0.17785(13) 0.28401(6) 0.0210(3) Uani 1 1 d .
Cl2 Cl 0.78252(6) 0.99484(14) 0.37334(7) 0.0259(4) Uani 1 1 d .
Cl3 Cl 0.39684(9) -0.0048(2) -0.02405(9) 0.0637(7) Uani 1 1 d .
Cl4 Cl 0.48720(7) 0.62442(18) 0.41147(8) 0.0438(5) Uani 1 1 d .
Ru1 Ru 0.340247(19) 0.16622(4) 0.18101(2) 0.01288(13) Uani 1 1 d .
Ru2 Ru 0.677828(19) 0.99159(4) 0.34141(2) 0.01441(13) Uani 1 1 d .

loop_
_atom_site_aniso_label
_atom_site_aniso_U_11
_atom_site_aniso_U_22
_atom_site_aniso_U_33
_atom_site_aniso_U_23
_atom_site_aniso_U_13
_atom_site_aniso_U_12
C1 0.021(3) 0.021(3) 0.017(4) 0.000(3) 0.008(3) 0.001(3)
C2 0.018(3) 0.027(3) 0.019(4) -0.001(3) 0.007(3) -0.006(3)
C3 0.013(3) 0.040(4) 0.024(4) -0.005(3) 0.008(3) -0.007(3)
C4 0.014(3) 0.032(4) 0.030(4) 0.001(3) 0.008(3) -0.002(3)
C5 0.022(3) 0.019(3) 0.005(3) -0.001(2) 0.007(3) 0.002(3)
C6 0.015(3) 0.027(3) 0.011(4) 0.001(3) 0.001(3) 0.005(3)
C7 0.023(3) 0.015(3) 0.019(4) 0.003(3) 0.005(3) 0.003(3)
C8 0.029(4) 0.020(3) 0.023(4) 0.004(3) 0.009(3) 0.003(3)
C9 0.025(4) 0.018(3) 0.028(4) 0.009(3) 0.009(3) 0.015(3)
C10 0.014(3) 0.032(4) 0.018(4) 0.000(3) 0.007(3) 0.004(3)
C11 0.020(3) 0.019(3) 0.008(3) -0.003(2) 0.009(2) -0.001(2)
C12 0.026(4) 0.022(3) 0.021(4) 0.003(3) 0.004(3) -0.004(3)
C13 0.036(4) 0.034(4) 0.043(5) 0.010(3) 0.002(4) 0.016(3)
C14 0.024(3) 0.057(4) 0.028(4) 0.003(3) 0.006(3) 0.016(3)
C15 0.021(4) 0.044(4) 0.019(4) -0.007(3) 0.003(3) -0.006(3)
C16 0.017(3) 0.030(4) 0.016(4) -0.002(3) 0.001(3) 0.005(3)
C17 0.025(4) 0.047(4) 0.020(4) 0.004(3) 0.009(3) -0.004(3)
C18 0.029(4) 0.060(5) 0.023(5) -0.002(3) 0.019(3) -0.013(4)
C19 0.012(3) 0.017(3) 0.045(5) 0.005(3) 0.009(3) 0.000(3)
C20 0.015(3) 0.013(3) 0.038(5) 0.006(3) 0.002(3) 0.004(3)
C21 0.021(3) 0.008(3) 0.016(4) -0.001(2) 0.004(3) 0.006(2)
C22 0.020(4) 0.022(3) 0.039(5) 0.005(3) 0.001(3) -0.002(3)
C23 0.019(4) 0.024(4) 0.062(6) -0.009(4) 0.008(4) -0.014(3)
C24 0.024(4) 0.035(4) 0.060(6) 0.009(4) 0.016(4) -0.003(3)
C25 0.025(4) 0.032(4) 0.047(5) 0.006(3) 0.014(4) 0.000(3)
C26 0.029(4) 0.021(3) 0.013(4) -0.007(3) -0.001(3) 0.009(3)
C27 0.028(4) 0.043(4) 0.010(4) 0.005(3) 0.008(3) 0.017(3)
C28 0.016(3) 0.008(3) 0.031(4) 0.003(2) 0.006(3) 0.004(2)
C29 0.012(3) 0.018(3) 0.023(4) 0.006(3) 0.005(3) -0.001(2)
C30 0.011(3) 0.020(3) 0.017(4) -0.003(3) 0.005(3) -0.002(3)
C31 0.013(3) 0.021(3) 0.028(4) 0.010(3) 0.008(3) -0.005(3)
C32 0.021(3) 0.010(3) 0.031(5) 0.000(3) 0.007(3) -0.003(3)
C33 0.013(3) 0.016(3) 0.046(5) -0.001(3) 0.008(3) 0.006(3)
C34 0.019(3) 0.027(4) 0.028(4) -0.009(3) 0.002(3) 0.003(3)
C35 0.010(3) 0.030(4) 0.014(4) 0.003(3) 0.004(3) 0.000(3)
C36 0.013(3) 0.018(3) 0.023(4) 0.001(3) 0.006(3) -0.001(2)
C37 0.024(3) 0.031(4) 0.018(4) 0.000(3) 0.005(3) 0.005(3)
C38 0.026(4) 0.050(5) 0.012(4) 0.012(3) 0.002(3) -0.006(3)
C39 0.019(3) 0.033(4) 0.020(4) 0.011(3) 0.003(3) 0.001(3)
C40 0.017(3) 0.031(4) 0.022(4) 0.004(3) 0.005(3) 0.001(3)
C41 0.012(3) 0.030(4) 0.018(4) -0.005(3) 0.007(3) -0.004(3)
C42 0.020(3) 0.022(3) 0.022(4) -0.011(3) 0.008(3) -0.003(3)
C43 0.016(3) 0.024(3) 0.023(4) -0.003(3) 0.005(3) 0.002(3)
C44 0.017(3) 0.023(3) 0.012(4) 0.002(3) 0.011(3) 0.001(3)
C45 0.025(4) 0.024(4) 0.034(5) 0.008(3) 0.010(3) -0.007(3)
C46 0.019(3) 0.034(4) 0.025(4) 0.008(3) 0.006(3) 0.003(3)
C47 0.017(3) 0.008(3) 0.014(3) -0.007(2) 0.000(2) 0.001(2)
C48 0.028(4) 0.011(3) 0.017(4) -0.003(2) 0.008(3) -0.002(3)
C49 0.036(4) 0.030(4) 0.017(4) 0.000(3) -0.002(3) -0.003(3)
C50 0.047(4) 0.021(3) 0.013(3) 0.002(2) 0.005(3) 0.001(3)
C51 0.051(5) 0.021(3) 0.023(4) -0.002(3) 0.020(4) -0.007(3)
C52 0.030(4) 0.022(3) 0.018(4) 0.002(3) 0.009(3) -0.005(3)
C53 0.028(4) 0.016(3) 0.010(4) 0.003(2) 0.006(3) 0.002(3)
C54 0.020(3) 0.030(4) 0.021(4) -0.004(3) 0.005(3) 0.003(3)
C55 0.026(4) 0.027(3) 0.024(4) 0.000(3) 0.012(3) 0.002(3)
C56 0.025(3) 0.022(3) 0.012(4) 0.005(3) 0.006(3) 0.006(3)
C57 0.042(4) 0.016(3) 0.014(4) 0.006(3) 0.007(3) 0.004(3)
C58 0.036(3) 0.020(3) 0.009(3) -0.005(2) 0.003(3) 0.001(3)
C59 0.047(4) 0.030(4) 0.013(4) -0.001(3) 0.005(3) 0.010(3)
C60 0.071(6) 0.012(3) 0.026(5) 0.000(3) 0.005(4) 0.007(4)
C61 0.054(5) 0.010(3) 0.020(4) 0.001(3) -0.002(4) -0.004(3)
C62 0.047(4) 0.021(4) 0.015(4) 0.001(3) 0.007(3) -0.011(3)
C63 0.006(3) 0.024(3) 0.022(4) -0.001(3) 0.006(3) 0.001(2)
C64 0.024(3) 0.022(3) 0.021(4) 0.004(3) 0.008(3) -0.001(3)
C65 0.020(4) 0.037(4) 0.029(5) -0.011(3) 0.010(3) -0.007(3)
C66 0.019(3) 0.053(4) 0.016(4) -0.006(3) 0.005(3) -0.002(3)
C67 0.017(3) 0.049(4) 0.021(4) 0.005(3) 0.003(3) 0.012(3)
C68 0.015(3) 0.030(4) 0.020(4) 0.003(3) 0.005(3) 0.006(3)
N1 0.012(3) 0.022(3) 0.009(3) 0.002(2) -0.002(2) 0.002(2)
N2 0.015(3) 0.017(3) 0.011(3) -0.002(2) 0.005(2) -0.004(2)
N3 0.011(3) 0.017(3) 0.021(3) 0.004(2) 0.000(2) 0.004(2)
N4 0.018(3) 0.019(3) 0.022(3) -0.002(2) 0.007(2) 0.001(2)
N5 0.011(2) 0.019(3) 0.017(3) -0.002(2) 0.008(2) -0.001(2)
N6 0.014(3) 0.019(3) 0.014(3) 0.001(2) 0.004(2) 0.007(2)
N7 0.019(3) 0.017(3) 0.017(3) -0.002(2) 0.006(2) 0.003(2)
N8 0.018(3) 0.016(3) 0.020(3) 0.003(2) 0.007(2) -0.004(2)
N9 0.013(3) 0.018(3) 0.013(3) 0.007(2) 0.004(2) 0.004(2)
N10 0.017(3) 0.023(3) 0.010(3) 0.004(2) 0.000(2) 0.000(2)
N11 0.023(3) 0.019(3) 0.018(3) -0.004(2) 0.008(2) -0.001(2)
N12 0.024(3) 0.024(3) 0.016(3) 0.002(2) 0.007(2) -0.006(2)
P1 0.0148(8) 0.0159(8) 0.0144(9) 0.0000(6) 0.0045(7) 0.0016(6)
P2 0.0154(8) 0.0148(8) 0.0128(9) 0.0014(6) 0.0039(7) 0.0012(6)
Cl1 0.0219(8) 0.0250(8) 0.0157(9) -0.0011(6) 0.0058(7) 0.0020(6)
Cl2 0.0206(8) 0.0328(9) 0.0250(10) -0.0003(7) 0.0089(7) -0.0056(7)
Cl3 0.0479(12) 0.1163(19) 0.0333(13) 0.0232(12) 0.0220(11) 0.0243(13)
Cl4 0.0248(9) 0.0764(14) 0.0286(12) 0.0059(9) 0.0068(8) -0.0174(9)
Ru1 0.0123(2) 0.0135(2) 0.0132(3) -0.00117(19) 0.0048(2) 0.0012(2)
Ru2 0.0146(2) 0.0142(2) 0.0142(3) 0.00072(19) 0.0047(2) -0.0009(2)

loop_
_atom_type_symbol
_atom_type_description
_atom_type_scat_dispersion_real
_atom_type_scat_dispersion_imag
_atom_type_scat_source
C C 0.0033 0.0016 'International Tables Vol C Tables 4.2.6.8 and 6.1.1.4'
H H 0 0 'International Tables Vol C Tables 4.2.6.8 and 6.1.1.4'
N N 0.0061 0.0033 'International Tables Vol C Tables 4.2.6.8 and 6.1.1.4'
P P 0.1023 0.0942 'International Tables Vol C Tables 4.2.6.8 and 6.1.1.4'
Cl Cl 0.1484 0.1585 'International Tables Vol C Tables 4.2.6.8 and 6.1.1.4'
Ru Ru -1.2594 0.8363 'International Tables Vol C Tables 4.2.6.8 and 6.1.1.4'

loop_
_geom_angle_atom_site_label_1
_geom_angle_atom_site_label_2
_geom_angle_atom_site_label_3
_geom_angle
N2 C1 C2 123.0(5)
N2 C1 H1 118.5
C2 C1 H1 118.5
C3 C2 C1 119.4(6)
C3 C2 H2 120.3
C1 C2 H2 120.3
C2 C3 C4 117.8(5)
C2 C3 H3A 121.1
C4 C3 H3A 121.1
C5 C4 C3 120.2(6)
C5 C4 H4 119.9
C3 C4 H4 119.9
N2 C5 C4 121.6(5)
N2 C5 C6 115.7(5)
C4 C5 C6 122.7(5)
N1 C6 C10 120.8(5)
N1 C6 C5 115.2(5)
C10 C6 C5 124.0(5)
N1 C7 C8 122.5(5)
N1 C7 H7 118.8
C8 C7 H7 118.8
C9 C8 C7 118.2(6)
C9 C8 H8 120.9
C7 C8 H8 120.9
C10 C9 C8 119.5(5)
C10 C9 H9 120.3
C8 C9 H9 120.3
C9 C10 C6 119.7(5)
C9 C10 H10A 120.1
C6 C10 H10A 120.1
C16 C11 C12 117.9(5)
C16 C11 P1 120.6(4)
C12 C11 P1 121.1(4)
C13 C12 C11 121.1(6)
C13 C12 H12A 119.4
C11 C12 H12A 119.4
C12 C13 C14 119.7(6)
C12 C13 H13 120.1
C14 C13 H13 120.1
C13 C14 C15 119.6(6)
C13 C14 H14 120.2
C15 C14 H14 120.2
C16 C15 C14 119.7(6)
C16 C15 H15 120.2
C14 C15 H15 120.2
C15 C16 C11 121.9(6)
C15 C16 H16 119
C11 C16 H16 119
C18 C17 P1 113.4(5)
C18 C17 H17A 108.9
P1 C17 H17A 108.9
C18 C17 H17B 108.9
P1 C17 H17B 108.9
H17A C17 H17B 107.7
N4 C18 C17 113.5(5)
N4 C18 H18A 108.9
C17 C18 H18A 108.9
N4 C18 H18B 108.9
C17 C18 H18B 108.9
H18A C18 H18B 107.7
C20 C19 N4 106.1(5)
C20 C19 C25 122.2(6)
N4 C19 C25 131.6(7)
C19 C20 N3 106.0(5)
C19 C20 C22 122.2(6)
N3 C20 C22 131.8(6)
N4 C21 N3 103.9(5)
N4 C21 Ru1 134.7(4)
N3 C21 Ru1 121.1(4)
C23 C22 C20 115.0(7)
C23 C22 H22 122.5
C20 C22 H22 122.5
C22 C23 C24 123.0(6)
C22 C23 H23 118.5
C24 C23 H23 118.5
C23 C24 C25 122.3(7)
C23 C24 H24 118.8
C25 C24 H24 118.8
C24 C25 C19 115.3(7)
C24 C25 H25 122.3
C19 C25 H25 122.3
C27 C26 P1 113.9(4)
C27 C26 H26A 108.8
P1 C26 H26A 108.8
C27 C26 H26B 108.8
P1 C26 H26B 108.8
H26A C26 H26B 107.7
N6 C27 C26 114.3(5)
N6 C27 H27A 108.7
C26 C27 H27A 108.7
N6 C27 H27B 108.7
C26 C27 H27B 108.7
H27A C27 H27B 107.6
C34 C28 C29 121.8(5)
C34 C28 N6 131.2(6)
C29 C28 N6 107.0(5)
C28 C29 C31 122.3(5)
C28 C29 N5 105.2(5)
C31 C29 N5 132.5(6)
N5 C30 N6 105.4(5)
N5 C30 Ru1 123.4(4)
N6 C30 Ru1 130.9(4)
C32 C31 C29 115.6(6)
C32 C31 H31 122.2
C29 C31 H31 122.2
C33 C32 C31 122.4(6)
C33 C32 H32 118.8
C31 C32 H32 118.8
C32 C33 C34 122.0(6)
C32 C33 H33 119
C34 C33 H33 119
C28 C34 C33 115.9(6)
C28 C34 H34 122
C33 C34 H34 122
N7 C35 C41 121.4(5)
N7 C35 C36 115.7(5)
C41 C35 C36 122.9(5)
N8 C36 C37 122.0(5)
N8 C36 C35 114.5(5)
C37 C36 C35 123.5(5)
C36 C37 C38 119.6(6)
C36 C37 H37 120.2
C38 C37 H37 120.2
C39 C38 C37 119.3(6)
C39 C38 H38 120.4
C37 C38 H38 120.4
C38 C39 C40 118.4(6)
C38 C39 H39 120.8
C40 C39 H39 120.8
N8 C40 C39 123.5(6)
N8 C40 H40 118.3
C39 C40 H40 118.3
C42 C41 C35 118.9(6)
C42 C41 H41 120.6
C35 C41 H41 120.6
C43 C42 C41 119.6(5)
C43 C42 H42 120.2
C41 C42 H42 120.2
C42 C43 C44 118.8(6)
C42 C43 H43 120.6
C44 C43 H43 120.6
N7 C44 C43 122.4(5)
N7 C44 H44 118.8
C43 C44 H44 118.8
C46 C45 P2 113.6(4)
C46 C45 H45A 108.8
P2 C45 H45A 108.8
C46 C45 H45B 108.8
P2 C45 H45B 108.8
H45A C45 H45B 107.7
N9 C46 C45 114.5(5)
N9 C46 H46A 108.6
C45 C46 H46A 108.6
N9 C46 H46B 108.6
C45 C46 H46B 108.6
H46A C46 H46B 107.6
N10 C47 N9 104.4(5)
N10 C47 Ru2 122.0(4)
N9 C47 Ru2 133.6(4)
C53 C48 N10 105.8(5)
C53 C48 C49 120.8(6)
N10 C48 C49 133.4(6)
C50 C49 C48 116.6(6)
C50 C49 H49 121.7
C48 C49 H49 121.7
C49 C50 C51 123.0(6)
C49 C50 H50 118.5
C51 C50 H50 118.5
C50 C51 C52 119.9(6)
C50 C51 H51 120
C52 C51 H51 120
C53 C52 C51 116.9(6)
C53 C52 H52 121.5
C51 C52 H52 121.5
C52 C53 C48 122.8(6)
C52 C53 N9 130.6(6)
C48 C53 N9 106.6(5)
C55 C54 P2 114.1(4)
C55 C54 H54A 108.7
P2 C54 H54A 108.7
C55 C54 H54B 108.7
P2 C54 H54B 108.7
H54A C54 H54B 107.6
N11 C55 C54 113.4(5)
N11 C55 H55A 108.9
C54 C55 H55A 108.9
N11 C55 H55B 108.9
C54 C55 H55B 108.9
H55A C55 H55B 107.7
N11 C56 N12 104.3(5)
N11 C56 Ru2 132.4(4)
N12 C56 Ru2 123.0(4)
C58 C57 N12 105.4(5)
C58 C57 C62 122.3(6)
N12 C57 C62 132.3(6)
C59 C58 N11 131.7(6)
C59 C58 C57 121.8(6)
N11 C58 C57 106.5(5)
C58 C59 C60 115.6(7)
C58 C59 H59 122.2
C60 C59 H59 122.2
C61 C60 C59 122.3(6)
C61 C60 H60 118.9
C59 C60 H60 118.9
C60 C61 C62 122.5(6)
C60 C61 H61 118.7
C62 C61 H61 118.7
C61 C62 C57 115.5(6)
C61 C62 H62 122.3
C57 C62 H62 122.3
C68 C63 C64 118.7(6)
C68 C63 P2 120.6(5)
C64 C63 P2 120.2(4)
C65 C64 C63 120.6(6)
C65 C64 H64 119.7
C63 C64 H64 119.7
C64 C65 C66 119.7(6)
C64 C65 H65 120.2
C66 C65 H65 120.2
C67 C66 C65 120.3(6)
C67 C66 H66 119.9
C65 C66 H66 119.9
C66 C67 C68 119.6(6)
C66 C67 H67 120.2
C68 C67 H67 120.2
C63 C68 C67 121.0(6)
C63 C68 H68 119.5
C67 C68 H68 119.5
C7 N1 C6 119.2(5)
C7 N1 Ru1 124.6(4)
C6 N1 Ru1 116.1(4)
C1 N2 C5 118.0(5)
C1 N2 Ru1 125.9(4)
C5 N2 Ru1 115.9(3)
C21 N3 C20 112.1(5)
C21 N3 H3 123.9
C20 N3 H3 123.9
C21 N4 C19 111.7(5)
C21 N4 C18 127.5(5)
C19 N4 C18 120.7(5)
C30 N5 C29 111.8(5)
C30 N5 H5 124.1
C29 N5 H5 124.1
C30 N6 C28 110.6(5)
C30 N6 C27 127.0(5)
C28 N6 C27 121.6(5)
C35 N7 C44 118.9(5)
C35 N7 Ru2 116.7(4)
C44 N7 Ru2 124.3(4)
C40 N8 C36 117.2(5)
C40 N8 Ru2 125.8(4)
C36 N8 Ru2 116.7(4)
C47 N9 C53 110.7(5)
C47 N9 C46 128.2(5)
C53 N9 C46 121.0(5)
C47 N10 C48 112.6(5)
C47 N10 H10 123.7
C48 N10 H10 123.7
C56 N11 C58 112.0(5)
C56 N11 C55 125.2(5)
C58 N11 C55 122.0(5)
C56 N12 C57 111.8(5)
C56 N12 H12 124.1
C57 N12 H12 124.1
C26 P1 C11 103.1(3)
C26 P1 C17 104.6(3)
C11 P1 C17 103.2(3)
C26 P1 Ru1 115.2(2)
C11 P1 Ru1 116.17(18)
C17 P1 Ru1 113.0(2)
C45 P2 C54 104.8(3)
C45 P2 C63 104.2(3)
C54 P2 C63 104.6(3)
C45 P2 Ru2 111.8(2)
C54 P2 Ru2 115.2(2)
C63 P2 Ru2 114.93(18)
C21 Ru1 C30 92.1(2)
C21 Ru1 N1 96.42(19)
C30 Ru1 N1 170.82(19)
C21 Ru1 N2 172.76(19)
C30 Ru1 N2 94.63(19)
N1 Ru1 N2 76.69(17)
C21 Ru1 P1 89.85(17)
C30 Ru1 P1 92.69(17)
N1 Ru1 P1 90.67(13)
N2 Ru1 P1 92.42(13)
C21 Ru1 Cl1 91.14(17)
C30 Ru1 Cl1 89.68(17)
N1 Ru1 Cl1 86.82(13)
N2 Ru1 Cl1 86.31(13)
P1 Ru1 Cl1 177.40(5)
C56 Ru2 C47 90.6(2)
C56 Ru2 N7 170.8(2)
C47 Ru2 N7 98.03(19)
C56 Ru2 N8 95.2(2)
C47 Ru2 N8 174.00(19)
N7 Ru2 N8 76.10(18)
C56 Ru2 P2 92.29(18)
C47 Ru2 P2 90.12(16)
N7 Ru2 P2 91.08(13)
N8 Ru2 P2 91.21(13)
C56 Ru2 Cl2 91.98(18)
C47 Ru2 Cl2 90.31(16)
N7 Ru2 Cl2 84.63(13)
N8 Ru2 Cl2 87.93(13)
P2 Ru2 Cl2 175.71(6)

loop_
_geom_bond_atom_site_label_1
_geom_bond_atom_site_label_2
_geom_bond_distance
C1 N2 1.338(7)
C1 C2 1.384(8)
C1 H1 0.95
C2 C3 1.378(8)
C2 H2 0.95
C3 C4 1.387(8)
C3 H3A 0.95
C4 C5 1.385(8)
C4 H4 0.95
C5 N2 1.351(7)
C5 C6 1.475(8)
C6 N1 1.355(7)
C6 C10 1.379(8)
C7 N1 1.335(7)
C7 C8 1.383(8)
C7 H7 0.95
C8 C9 1.382(8)
C8 H8 0.95
C9 C10 1.375(8)
C9 H9 0.95
C10 H10A 0.95
C11 C16 1.383(8)
C11 C12 1.394(8)
C11 P1 1.825(6)
C12 C13 1.387(9)
C12 H12A 0.95
C13 C14 1.387(10)
C13 H13 0.95
C14 C15 1.392(9)
C14 H14 0.95
C15 C16 1.374(8)
C15 H15 0.95
C16 H16 0.95
C17 C18 1.495(9)
C17 P1 1.828(6)
C17 H17A 0.99
C17 H17B 0.99
C18 N4 1.460(8)
C18 H18A 0.99
C18 H18B 0.99
C19 C20 1.378(9)
C19 N4 1.397(7)
C19 C25 1.399(9)
C20 N3 1.391(7)
C20 C22 1.405(9)
C21 N4 1.365(7)
C21 N3 1.365(7)
C21 Ru1 2.010(6)
C22 C23 1.377(9)
C22 H22 0.95
C23 C24 1.381(10)
C23 H23 0.95
C24 C25 1.384(10)
C24 H24 0.95
C25 H25 0.95
C26 C27 1.522(8)
C26 P1 1.806(6)
C26 H26A 0.99
C26 H26B 0.99
C27 N6 1.462(7)
C27 H27A 0.99
C27 H27B 0.99
C28 C34 1.371(8)
C28 C29 1.377(9)
C28 N6 1.407(7)
C29 C31 1.382(8)
C29 N5 1.410(7)
C30 N5 1.353(7)
C30 N6 1.359(7)
C30 Ru1 2.024(6)
C31 C32 1.380(8)
C31 H31 0.95
C32 C33 1.360(9)
C32 H32 0.95
C33 C34 1.394(9)
C33 H33 0.95
C34 H34 0.95
C35 N7 1.346(7)
C35 C41 1.397(8)
C35 C36 1.475(8)
C36 N8 1.354(7)
C36 C37 1.368(9)
C37 C38 1.381(9)
C37 H37 0.95
C38 C39 1.368(9)
C38 H38 0.95
C39 C40 1.372(9)
C39 H39 0.95
C40 N8 1.350(7)
C40 H40 0.95
C41 C42 1.381(8)
C41 H41 0.95
C42 C43 1.378(9)
C42 H42 0.95
C43 C44 1.379(8)
C43 H43 0.95
C44 N7 1.347(7)
C44 H44 0.95
C45 C46 1.503(9)
C45 P2 1.811(6)
C45 H45A 0.99
C45 H45B 0.99
C46 N9 1.465(7)
C46 H46A 0.99
C46 H46B 0.99
C47 N10 1.352(7)
C47 N9 1.371(7)
C47 Ru2 2.022(6)
C48 C53 1.378(8)
C48 N10 1.378(7)
C48 C49 1.384(9)
C49 C50 1.377(9)
C49 H49 0.95
C50 C51 1.388(9)
C50 H50 0.95
C51 C52 1.391(9)
C51 H51 0.95
C52 C53 1.376(8)
C52 H52 0.95
C53 N9 1.392(7)
C54 C55 1.529(8)
C54 P2 1.815(6)
C54 H54A 0.99
C54 H54B 0.99
C55 N11 1.457(7)
C55 H55A 0.99
C55 H55B 0.99
C56 N11 1.355(7)
C56 N12 1.375(7)
C56 Ru2 2.000(6)
C57 C58 1.391(9)
C57 N12 1.392(7)
C57 C62 1.392(9)
C58 C59 1.383(8)
C58 N11 1.386(7)
C59 C60 1.407(9)
C59 H59 0.95
C60 C61 1.367(10)
C60 H60 0.95
C61 C62 1.388(9)
C61 H61 0.95
C62 H62 0.95
C63 C68 1.380(8)
C63 C64 1.391(8)
C63 P2 1.825(6)
C64 C65 1.383(9)
C64 H64 0.95
C65 C66 1.384(9)
C65 H65 0.95
C66 C67 1.376(9)
C66 H66 0.95
C67 C68 1.386(9)
C67 H67 0.95
C68 H68 0.95
N1 Ru1 2.124(4)
N2 Ru1 2.127(4)
N3 H3 0.88
N5 H5 0.88
N7 Ru2 2.122(5)
N8 Ru2 2.129(5)
N10 H10 0.88
N12 H12 0.88
P1 Ru1 2.2083(16)
P2 Ru2 2.2099(15)
Cl1 Ru1 2.5345(16)
Cl2 Ru2 2.5212(15)

loop_
_platon_squeeze_void_nr
_platon_squeeze_void_average_x
_platon_squeeze_void_average_y
_platon_squeeze_void_average_z
_platon_squeeze_void_volume
_platon_squeeze_void_count_electrons
_platon_squeeze_void_content
1 0.500 0.000 0.500 269 125 ' '
2 1.000 0.000 0.500 333 146 ' '
3 1.000 0.500 1.000 269 125 ' '
4 0.500 0.500 0.000 333 145 ' '
